data_4060377
loop_
_publ_author_name
'Hon Man Lee'

_journal_name_full Organometallics
_journal_paper_doi 10.1021/om049081o
_journal_year 2005
_chemical_formula_sum 'C15 H26 Ru S3'
_chemical_formula_weight 403.61
_space_group_IT_number 8
_symmetry_cell_setting monoclinic
_symmetry_space_group_name_Hall 'C -2y'
_symmetry_space_group_name_H-M 'C 1 m 1'
_cell_angle_alpha 90.00
_cell_angle_beta 122.452(4)
_cell_angle_gamma 90.00
_cell_formula_units_Z 2
_cell_length_a 8.940(2)
_cell_length_b 14.049(3)
_cell_length_c 8.0857(18)
_cell_measurement_temperature 223(2)
_cell_volume 857.0(3)
_diffrn_ambient_temperature 223(2)
_exptl_crystal_density_diffrn 1.564
_cod_depositor_comments
;
The following automatic conversions were performed:
'_symmetry_cell_setting' value 'Monoclinic' changed to 'monoclinic'
according to '/home/saulius/struct/CIF-dictionaries/cif_core.dic'
dictionary named 'cif_core.dic' version 2.4.1 from 2010-06-29.

Automatic conversion script
Id: cif_fix_enum 1527 2010-12-29 10:47:43Z saulius 
;
_cod_original_sg_symbol_H-M 'C m'
_cod_database_code 4060377

loop_
_symmetry_equiv_pos_as_xyz
'x, y, z'
'x, -y, z'
'x+1/2, y+1/2, z'
'x+1/2, -y+1/2, z'

loop_
_atom_site_label
_atom_site_type_symbol
_atom_site_fract_x
_atom_site_fract_y
_atom_site_fract_z
_atom_site_U_iso_or_equiv
_atom_site_adp_type
_atom_site_occupancy
_atom_site_symmetry_multiplicity
_atom_site_calc_flag
_atom_site_refinement_flags
_atom_site_disorder_assembly
_atom_site_disorder_group
Ru1 Ru 0.961111(16) 0.0000 0.003970(16) 0.02788(14) Uani 1 2 d S . .
S1 S 0.7273(4) 0.0714(3) 0.0271(4) 0.0517(7) Uani 0.50 1 d P A -1
S2 S 0.8387(3) 0.08443(18) -0.2905(4) 0.0342(5) Uani 0.50 1 d P A -1
S3 S 0.7990(4) -0.1264(2) -0.1799(4) 0.0443(7) Uani 0.50 1 d P A -1
C1 C 1.1415(10) 0.0000 0.3223(11) 0.059(3) Uani 1 2 d S . .
C2 C 1.1770(8) 0.0819(5) 0.2433(9) 0.0507(16) Uani 1 1 d . . .
C3 C 1.2313(6) 0.0492(4) 0.1174(8) 0.0365(11) Uani 1 1 d . . .
C4 C 1.0893(16) 0.0000 0.4679(14) 0.117(6) Uani 1 2 d S . .
H4A H 1.1948 0.0000 0.5991 0.175 Uiso 1 2 calc SR A .
H4B H 1.0195 -0.0564 0.4500 0.175 Uiso 0.50 1 calc PR . .
H4C H 1.0195 0.0564 0.4500 0.175 Uiso 0.50 1 calc PR . .
C5 C 1.1641(12) 0.1871(7) 0.2890(15) 0.104(4) Uani 1 1 d . . .
H5A H 1.2730 0.2058 0.4086 0.156 Uiso 1 1 calc R A .
H5B H 1.0651 0.1950 0.3058 0.156 Uiso 1 1 calc R . .
H5C H 1.1459 0.2268 0.1815 0.156 Uiso 1 1 calc R . .
C6 C 1.2978(9) 0.1107(5) 0.0175(10) 0.071(2) Uani 1 1 d . . .
H6A H 1.4261 0.1141 0.0980 0.106 Uiso 1 1 calc R A .
H6B H 1.2487 0.1742 -0.0008 0.106 Uiso 1 1 calc R . .
H6C H 1.2614 0.0835 -0.1089 0.106 Uiso 1 1 calc R . .
C7 C 0.6825(10) 0.0000 -0.4841(10) 0.0446(18) Uani 1 2 d S . .
H7A H 0.5647 0.0066 -0.5043 0.054 Uiso 0.50 1 calc PR A .
H7B H 0.6728 0.0152 -0.6078 0.054 Uiso 0.50 1 calc PR . .
C8 C 0.7442(18) -0.0978(9) -0.4280(19) 0.056(3) Uani 0.50 1 d P A -1
H8A H 0.8495 -0.1075 -0.4345 0.068 Uiso 0.50 1 calc PR A -1
H8B H 0.6519 -0.1415 -0.5217 0.068 Uiso 0.50 1 calc PR A -1
C9 C 0.581(3) 0.127(2) -0.208(4) 0.047(6) Uani 0.50 1 d P A -1
H9A H 0.4977 0.0794 -0.3003 0.057 Uiso 0.50 1 calc PR A -1
H9B H 0.5119 0.1769 -0.1939 0.057 Uiso 0.50 1 calc PR A -1
C11 C 0.578(3) -0.141(2) -0.229(4) 0.073(10) Uani 0.50 1 d P A -1
H11A H 0.5248 -0.1975 -0.3089 0.110 Uiso 0.50 1 calc PR A -1
H11B H 0.5075 -0.0857 -0.2988 0.110 Uiso 0.50 1 calc PR A -1
H11C H 0.5843 -0.1481 -0.1065 0.110 Uiso 0.50 1 calc PR A -1
C10 C 0.6833(18) 0.1695(8) -0.288(2) 0.047(3) Uani 0.50 1 d P A -1
H10A H 0.7498 0.2247 -0.2080 0.056 Uiso 0.50 1 calc PR A -1
H10B H 0.6000 0.1919 -0.4217 0.056 Uiso 0.50 1 calc PR A -1

loop_
_atom_site_aniso_label
_atom_site_aniso_U_11
_atom_site_aniso_U_22
_atom_site_aniso_U_33
_atom_site_aniso_U_23
_atom_site_aniso_U_13
_atom_site_aniso_U_12
Ru1 0.0195(2) 0.0386(2) 0.0225(2) 0.000 0.00931(16) 0.000
S1 0.0340(14) 0.086(2) 0.0385(15) 0.0048(14) 0.0215(13) 0.0144(14)
S2 0.0270(12) 0.0428(14) 0.0281(13) 0.0026(10) 0.0118(11) 0.0003(10)
S3 0.0272(14) 0.0408(15) 0.0492(17) 0.0012(13) 0.0101(13) -0.0047(12)
C1 0.024(4) 0.123(9) 0.023(4) 0.000 0.009(3) 0.000
C2 0.030(3) 0.056(4) 0.036(3) -0.012(3) -0.002(3) 0.013(3)
C3 0.018(2) 0.043(3) 0.036(3) 0.003(2) 0.006(2) 0.0008(18)
C4 0.060(7) 0.260(19) 0.032(5) 0.000 0.027(5) 0.000
C5 0.062(5) 0.095(6) 0.095(6) -0.062(5) 0.002(5) 0.025(5)
C6 0.038(3) 0.085(5) 0.062(4) 0.024(4) 0.009(3) -0.014(3)
C7 0.037(4) 0.052(5) 0.032(4) 0.000 0.010(3) 0.000
C8 0.048(7) 0.066(8) 0.049(7) -0.020(6) 0.022(7) -0.007(6)
C9 0.050(12) 0.053(10) 0.059(11) 0.022(8) 0.042(10) 0.035(8)
C11 0.023(9) 0.088(18) 0.063(14) 0.015(12) -0.007(9) 0.007(9)
C10 0.053(8) 0.038(6) 0.055(7) 0.006(5) 0.033(7) 0.016(6)

loop_
_geom_bond_atom_site_label_1
_geom_bond_atom_site_label_2
_geom_bond_distance
_geom_bond_site_symmetry_2
_geom_bond_publ_flag
Ru1 C1 2.184(7) . ?
Ru1 C3 2.185(5) . ?
Ru1 C3 2.185(5) 2 ?
Ru1 C2 2.187(5) . ?
Ru1 C2 2.187(5) 2 ?
Ru1 S3 2.269(3) . ?
Ru1 S3 2.269(3) 2 ?
Ru1 S2 2.341(3) 2 ?
Ru1 S2 2.341(3) . ?
Ru1 S1 2.415(3) 2 ?
Ru1 S1 2.415(3) . ?
S1 C9 1.81(3) . ?
S2 C10 1.842(12) . ?
S2 C7 1.860(6) . ?
S3 C11 1.80(2) . ?
S3 C8 1.836(14) . ?
C1 C2 1.431(9) 2 ?
C1 C2 1.431(9) . ?
C1 C4 1.481(12) . ?
C2 C3 1.419(8) . ?
C2 C5 1.544(9) . ?
C3 C3 1.383(10) 2 ?
C3 C6 1.506(8) . ?
C7 C8 1.460(14) 2 ?
C7 C8 1.460(14) . ?
C7 S2 1.860(6) 2 ?
C9 C10 1.50(3) . ?
